data_7026961
loop_
_publ_author_name
'Liu, Cai-Ming'
'Zhang, De-Qing'
'Zhu, Dao-Ben'

_publ_section_title
;
 Heptanuclear 3d-4f cluster complexes with a coaxial
 double-screw-propeller topology and diverse magnetic properties.
;
_journal_issue 47
_journal_name_full 'Dalton transactions (Cambridge, England : 2003)'
_journal_page_first 11325
_journal_page_last 11328
_journal_paper_doi 10.1039/c0dt01189d
_journal_volume 39
_journal_year 2010
_chemical_formula_sum 'C69 H115 Dy3 Mn4 N3 O28'
_chemical_formula_weight 2141.90
_chemical_name_systematic
;
?
;
_space_group_IT_number 2
_symmetry_cell_setting triclinic
_symmetry_space_group_name_Hall '-P 1'
_symmetry_space_group_name_H-M 'P -1'
_atom_sites_solution_hydrogens geom
_atom_sites_solution_primary direct
_atom_sites_solution_secondary difmap
_audit_creation_method SHELXL-97
_cell_angle_alpha 86.93(3)
_cell_angle_beta 81.55(3)
_cell_angle_gamma 69.14(3)
_cell_formula_units_Z 2
_cell_length_a 13.650(3)
_cell_length_b 14.440(3)
_cell_length_c 24.300(5)
_cell_measurement_reflns_used 13355
_cell_measurement_temperature 293(2)
_cell_measurement_theta_max 28.6699
_cell_measurement_theta_min 1.5092
_cell_volume 4427.1(19)
_computing_cell_refinement SMART
_computing_data_collection 'SMART (Bruker, 2000)'
_computing_data_reduction 'SAINT (Bruker, 2000)'
_computing_molecular_graphics 'SHELXL-97 (Sheldrick, 1997)'
_computing_publication_material 'SHELXL-97 (Sheldrick, 1997)'
_computing_structure_refinement 'SHELXL-97 (Sheldrick, 1997)'
_computing_structure_solution 'SHELXS-97 (Sheldrick, 1990)'
_diffrn_ambient_temperature 173(2)
_diffrn_detector_area_resol_mean '15x15 microns'
_diffrn_measured_fraction_theta_full 0.997
_diffrn_measured_fraction_theta_max 0.997
_diffrn_measurement_device_type 'CCD area dtetector'
_diffrn_measurement_method 'phi and omega scans'
_diffrn_radiation_monochromator graphite
_diffrn_radiation_source 'fine-focus sealed tube'
_diffrn_radiation_type MoK\a
_diffrn_radiation_wavelength 0.71073
_diffrn_reflns_av_R_equivalents 0.0643
_diffrn_reflns_av_sigmaI/netI 0.0705
_diffrn_reflns_limit_h_max 16
_diffrn_reflns_limit_h_min -16
_diffrn_reflns_limit_k_max 17
_diffrn_reflns_limit_k_min -17
_diffrn_reflns_limit_l_max 28
_diffrn_reflns_limit_l_min -28
_diffrn_reflns_number 45601
_diffrn_reflns_theta_full 25.00
_diffrn_reflns_theta_max 25.00
_diffrn_reflns_theta_min 0.85
_exptl_absorpt_coefficient_mu 3.122
_exptl_absorpt_correction_T_max 0.8142
_exptl_absorpt_correction_T_min 0.6665
_exptl_absorpt_correction_type numerical
_exptl_crystal_colour 'dark brown'
_exptl_crystal_density_diffrn 1.607
_exptl_crystal_density_method 'not measured'
_exptl_crystal_description plate
_exptl_crystal_F_000 2144
_exptl_crystal_size_max 0.26
_exptl_crystal_size_mid 0.20
_exptl_crystal_size_min 0.15
_refine_diff_density_max 1.289
_refine_diff_density_min -1.308
_refine_diff_density_rms 0.133
_refine_ls_extinction_method none
_refine_ls_goodness_of_fit_ref 1.120
_refine_ls_hydrogen_treatment constr
_refine_ls_matrix_type full
_refine_ls_number_parameters 1024
_refine_ls_number_reflns 15543
_refine_ls_number_restraints 80
_refine_ls_restrained_S_all 1.118
_refine_ls_R_factor_all 0.0679
_refine_ls_R_factor_gt 0.0585
_refine_ls_shift/su_max 0.002
_refine_ls_shift/su_mean 0.000
_refine_ls_structure_factor_coef Fsqd
_refine_ls_weighting_details 'calc w=1/[\s^2^(Fo^2^)+(0.0197P)^2^+19.2874P] where P=(Fo^2^+2Fc^2^)/3'
_refine_ls_weighting_scheme calc
_refine_ls_wR_factor_gt 0.1076
_refine_ls_wR_factor_ref 0.1126
_reflns_number_gt 13693
_reflns_number_total 15543
_reflns_threshold_expression >2sigma(I)
_cod_data_source_file c0dt01189d.txt
_cod_data_source_block 1
_cod_depositor_comments
;
The following automatic conversions were performed:

'_symmetry_cell_setting' value 'TRICLINIC' changed to 'triclinic'
according to /home/saulius/struct/CIF-dictionaries/cif_core.dic
dictionary named 'cif_core.dic' version 2.4.2 from
2011-04-26.

'_exptl_absorpt_correction_type' value 'Numerical'
changed to 'numerical' according to
/home/saulius/struct/CIF-dictionaries/cif_core.dic dictionary named
'cif_core.dic' version 2.4.2 from 2011-04-26.

Automatic conversion script
Id: cif_fix_values 1891 2012-01-12 08:04:46Z andrius 
;
_cod_original_cell_volume 4427.1(16)
_cod_original_sg_symbol_H-M P-1
_cod_database_code 7026961

loop_
_symmetry_equiv_pos_as_xyz
'x, y, z'
'-x, -y, -z'

loop_
_atom_site_label
_atom_site_type_symbol
_atom_site_fract_x
_atom_site_fract_y
_atom_site_fract_z
_atom_site_U_iso_or_equiv
_atom_site_adp_type
_atom_site_occupancy
_atom_site_symmetry_multiplicity
_atom_site_calc_flag
_atom_site_refinement_flags
_atom_site_disorder_assembly
_atom_site_disorder_group
Dy1 Dy 0.74892(3) 0.62211(3) 0.840396(15) 0.03356(10) Uani 1 1 d . . .
Dy2 Dy 0.56814(3) 0.84946(2) 0.766672(14) 0.02953(10) Uani 1 1 d . . .
Dy3 Dy 0.71937(3) 0.60462(2) 0.686052(14) 0.02924(9) Uani 1 1 d . . .
Mn1 Mn 0.75314(9) 0.89302(8) 0.83001(5) 0.0339(3) Uani 1 1 d . . .
Mn2 Mn 0.75996(9) 0.80623(8) 0.62515(4) 0.0315(3) Uani 1 1 d . . .
Mn3 Mn 0.97997(9) 0.54428(9) 0.75366(5) 0.0379(3) Uani 1 1 d . . .
Mn4 Mn 0.82700(9) 0.74704(8) 0.73694(4) 0.0295(3) Uani 1 1 d . . .
O1 O 0.7875(4) 1.0024(4) 0.8426(2) 0.0409(13) Uani 1 1 d . . .
O2 O 0.9372(4) 0.7332(4) 0.7796(2) 0.0378(13) Uani 1 1 d . . .
O3 O 0.8311(4) 0.8368(4) 0.5596(2) 0.0390(13) Uani 1 1 d . . .
O4 O 0.8169(4) 0.8796(4) 0.7198(2) 0.0369(12) Uani 1 1 d . . .
O5 O 1.1245(4) 0.4987(4) 0.7593(2) 0.0497(15) Uani 1 1 d . . .
O6 O 0.9297(4) 0.7027(4) 0.6722(2) 0.0359(12) Uani 1 1 d . . .
O7 O 0.8357(4) 0.6153(3) 0.74906(19) 0.0295(11) Uani 1 1 d . . .
O8 O 0.7143(4) 0.7676(3) 0.69667(19) 0.0291(11) Uani 1 1 d . . .
O9 O 0.7312(4) 0.7843(3) 0.80259(19) 0.0299(11) Uani 1 1 d . . .
O10 O 0.6243(4) 0.6719(3) 0.77459(18) 0.0291(11) Uani 1 1 d . . .
H10A H 0.5627 0.6739 0.7879 0.035 Uiso 1 1 d R . .
O11 O 0.7173(5) 0.4780(4) 0.8234(2) 0.0472(15) Uani 1 1 d . . .
O12 O 0.6985(5) 0.4696(4) 0.7343(2) 0.0481(15) Uani 1 1 d . . .
O13 O 0.4566(4) 0.8089(4) 0.7168(2) 0.0410(13) Uani 1 1 d . . .
O14 O 0.5465(4) 0.6707(4) 0.6681(2) 0.0406(13) Uani 1 1 d . . .
O15 O 0.5405(4) 0.9690(4) 0.6947(2) 0.0393(13) Uani 1 1 d . . .
O16 O 0.6158(4) 0.9075(4) 0.6099(2) 0.0405(13) Uani 1 1 d . . .
O17 O 0.5902(4) 0.6961(4) 0.8967(2) 0.0476(15) Uani 1 1 d . . .
O18 O 0.4875(4) 0.8271(4) 0.8544(2) 0.0385(13) Uani 1 1 d . . .
O19 O 0.8782(4) 0.4745(4) 0.6520(2) 0.0393(13) Uani 1 1 d . . .
O20 O 0.9917(4) 0.4168(4) 0.7136(2) 0.0443(14) Uani 1 1 d . . .
O21 O 0.8045(4) 0.6887(4) 0.9098(2) 0.0456(14) Uani 1 1 d . . .
O22 O 0.7438(5) 0.8549(4) 0.9142(2) 0.0452(14) Uani 1 1 d . . .
O23 O 0.9311(4) 0.5230(4) 0.8286(2) 0.0426(14) Uani 1 1 d . . .
O24 O 0.3968(4) 0.9874(4) 0.7834(2) 0.0433(14) Uani 1 1 d . . .
H24 H 0.4028 1.0474 0.7710 0.052 Uiso 1 1 d R . .
O25 O 0.6992(5) 0.4979(4) 0.6149(2) 0.0498(15) Uani 1 1 d . . .
H25 H 0.7533 0.4876 0.5852 0.060 Uiso 1 1 d R . .
O26 O 0.6165(4) 0.9656(3) 0.8100(2) 0.0335(12) Uani 1 1 d . . .
O27 O 0.7605(4) 0.6821(3) 0.60273(19) 0.0323(12) Uani 1 1 d . . .
O28 O 0.7610(6) 0.5176(5) 0.9243(3) 0.092(3) Uani 1 1 d . E .
H28 H 0.8324 0.4887 0.9280 0.111 Uiso 1 1 d R . .
N1 N 0.9102(5) 0.8134(4) 0.8142(2) 0.0331(14) Uani 1 1 d . . .
N2 N 0.8053(5) 0.9017(4) 0.6645(2) 0.0346(15) Uani 1 1 d . . .
N3 N 1.0114(5) 0.6179(5) 0.6844(3) 0.0393(16) Uani 1 1 d . . .
C1 C 0.8689(6) 0.9984(6) 0.8693(3) 0.0385(19) Uani 1 1 d . . .
C2 C 0.8553(7) 1.0804(6) 0.9024(4) 0.051(2) Uani 1 1 d . . .
H2A H 0.7913 1.1335 0.9057 0.061 Uiso 1 1 calc R . .
C3 C 0.9364(7) 1.0826(7) 0.9300(4) 0.057(3) Uani 1 1 d . . .
H3A H 0.9259 1.1373 0.9518 0.069 Uiso 1 1 calc R . .
C4 C 1.0329(7) 1.0050(7) 0.9258(4) 0.058(3) Uani 1 1 d . . .
H4A H 1.0868 1.0064 0.9448 0.069 Uiso 1 1 calc R . .
C5 C 1.0464(7) 0.9257(7) 0.8926(4) 0.052(2) Uani 1 1 d . . .
H5A H 1.1112 0.8738 0.8889 0.062 Uiso 1 1 calc R . .
C6 C 0.9665(7) 0.9201(6) 0.8641(3) 0.042(2) Uani 1 1 d . . .
C7 C 0.9902(6) 0.8322(6) 0.8286(3) 0.0362(18) Uani 1 1 d . . .
C8 C 1.1007(6) 0.7645(6) 0.8103(4) 0.050(2) Uani 1 1 d . . .
H8A H 1.1488 0.8003 0.8105 0.060 Uiso 1 1 calc R . .
H8B H 1.1060 0.7431 0.7725 0.060 Uiso 1 1 calc R . .
C9 C 1.1338(7) 0.6734(7) 0.8481(4) 0.064(3) Uani 1 1 d . . .
H9A H 1.2049 0.6315 0.8349 0.096 Uiso 1 1 calc R . .
H9B H 1.0869 0.6374 0.8477 0.096 Uiso 1 1 calc R . .
H9C H 1.1304 0.6943 0.8854 0.096 Uiso 1 1 calc R . .
C10 C 0.8305(6) 0.9281(6) 0.5461(3) 0.042(2) Uani 1 1 d . . .
C11 C 0.8372(7) 0.9520(6) 0.4891(3) 0.051(2) Uani 1 1 d . . .
H11A H 0.8412 0.9053 0.4631 0.061 Uiso 1 1 calc R . .
C12 C 0.8379(9) 1.0427(8) 0.4718(4) 0.075(3) Uani 1 1 d . . .
H12A H 0.8397 1.0577 0.4341 0.090 Uiso 1 1 calc R . .
C13 C 0.8359(9) 1.1130(8) 0.5080(4) 0.078(3) Uani 1 1 d . . .
H13A H 0.8382 1.1741 0.4953 0.093 Uiso 1 1 calc R . .
C14 C 0.8304(9) 1.0905(7) 0.5640(4) 0.069(3) Uani 1 1 d . . .
H14A H 0.8282 1.1381 0.5889 0.083 Uiso 1 1 calc R . .
C15 C 0.8279(6) 0.9976(6) 0.5851(3) 0.041(2) Uani 1 1 d . . .
C16 C 0.8288(6) 0.9773(6) 0.6445(3) 0.0404(19) Uani 1 1 d . . .
C17 C 0.8604(8) 1.0364(7) 0.6844(4) 0.057(3) Uani 1 1 d . . .
H17A H 0.8468 1.1034 0.6704 0.069 Uiso 1 1 calc R . .
H17B H 0.8182 1.0400 0.7205 0.069 Uiso 1 1 calc R . .
C18 C 0.9764(8) 0.9877(9) 0.6901(5) 0.086(4) Uani 1 1 d . . .
H18A H 0.9955 1.0257 0.7151 0.129 Uiso 1 1 calc R . .
H18B H 1.0180 0.9845 0.6543 0.129 Uiso 1 1 calc R . .
H18C H 0.9893 0.9218 0.7046 0.129 Uiso 1 1 calc R . .
C19 C 1.1987(7) 0.4694(6) 0.7153(4) 0.049(2) Uani 1 1 d . . .
C20 C 1.2951(7) 0.3954(7) 0.7245(4) 0.062(3) Uani 1 1 d . . .
H20A H 1.3038 0.3692 0.7600 0.075 Uiso 1 1 calc R . .
C21 C 1.3769(7) 0.3612(8) 0.6812(5) 0.068(3) Uani 1 1 d . . .
H21A H 1.4397 0.3121 0.6882 0.081 Uiso 1 1 calc R . .
C22 C 1.3676(7) 0.3984(7) 0.6278(5) 0.066(3) Uani 1 1 d . . .
H22A H 1.4226 0.3741 0.5988 0.079 Uiso 1 1 calc R . .
C23 C 1.2751(7) 0.4718(7) 0.6190(4) 0.056(2) Uani 1 1 d . . .
H23A H 1.2680 0.4969 0.5831 0.067 Uiso 1 1 calc R . .
C24 C 1.1886(6) 0.5118(6) 0.6621(4) 0.041(2) Uani 1 1 d . . .
C25 C 1.0977(6) 0.5971(6) 0.6492(3) 0.0392(19) Uani 1 1 d . . .
C26 C 1.1021(7) 0.6586(7) 0.5986(4) 0.051(2) Uani 1 1 d . . .
H26A H 1.1749 0.6528 0.5861 0.061 Uiso 1 1 calc R . .
H26B H 1.0614 0.7276 0.6074 0.061 Uiso 1 1 calc R . .
C27 C 1.0575(8) 0.6251(8) 0.5523(3) 0.065(3) Uani 1 1 d . . .
H27A H 1.0610 0.6654 0.5199 0.097 Uiso 1 1 calc R . .
H27B H 0.9851 0.6319 0.5646 0.097 Uiso 1 1 calc R . .
H27C H 1.0983 0.5570 0.5434 0.097 Uiso 1 1 calc R . .
C28 C 0.4630(6) 0.7417(6) 0.6843(3) 0.0370(18) Uani 1 1 d . . .
C29 C 0.3607(6) 0.7404(6) 0.6664(4) 0.044(2) Uani 1 1 d . . .
C30 C 0.3344(8) 0.6565(7) 0.6983(4) 0.070(3) Uani 1 1 d . . .
H30A H 0.3229 0.6696 0.7375 0.104 Uiso 1 1 calc R . .
H30B H 0.3921 0.5951 0.6903 0.104 Uiso 1 1 calc R . .
H30C H 0.2715 0.6521 0.6873 0.104 Uiso 1 1 calc R . .
C31 C 0.3797(7) 0.7202(9) 0.6036(4) 0.073(3) Uani 1 1 d . . .
H31A H 0.3963 0.7732 0.5838 0.110 Uiso 1 1 calc R . .
H31B H 0.3170 0.7159 0.5922 0.110 Uiso 1 1 calc R . .
H31C H 0.4375 0.6589 0.5954 0.110 Uiso 1 1 calc R . .
C32 C 0.2691(6) 0.8374(7) 0.6804(4) 0.056(2) Uani 1 1 d . . .
H32A H 0.2586 0.8491 0.7197 0.085 Uiso 1 1 calc R . .
H32B H 0.2059 0.8334 0.6695 0.085 Uiso 1 1 calc R . .
H32C H 0.2852 0.8908 0.6608 0.085 Uiso 1 1 calc R . .
C33 C 0.6950(7) 0.4407(6) 0.7837(4) 0.047(2) Uani 1 1 d . A .
C34 C 0.6686(9) 0.3459(8) 0.7958(4) 0.080(4) Uani 1 1 d D . .
C35 C 0.688(5) 0.283(4) 0.7438(16) 0.07(2) Uani 0.17(2) 1 d PDU A 1
H35A H 0.7470 0.2883 0.7192 0.110 Uiso 0.17(2) 1 calc PR A 1
H35B H 0.6258 0.3059 0.7252 0.110 Uiso 0.17(2) 1 calc PR A 1
H35C H 0.7019 0.2148 0.7545 0.110 Uiso 0.17(2) 1 calc PR A 1
C35' C 0.7746(12) 0.2576(11) 0.7831(8) 0.123(8) Uani 0.83(2) 1 d PDU A 2
H35D H 0.8082 0.2652 0.7464 0.184 Uiso 0.83(2) 1 calc PR A 2
H35E H 0.7608 0.1967 0.7851 0.184 Uiso 0.83(2) 1 calc PR A 2
H35F H 0.8202 0.2564 0.8099 0.184 Uiso 0.83(2) 1 calc PR A 2
C36 C 0.5632(18) 0.362(2) 0.7740(13) 0.092(10) Uani 0.55(4) 1 d PDU A 3
H36A H 0.5773 0.3366 0.7369 0.138 Uiso 0.55(4) 1 calc PR A 3
H36B H 0.5226 0.4320 0.7737 0.138 Uiso 0.55(4) 1 calc PR A 3
H36C H 0.5239 0.3288 0.7978 0.138 Uiso 0.55(4) 1 calc PR A 3
C36' C 0.617(2) 0.322(2) 0.7498(9) 0.061(9) Uani 0.45(4) 1 d PDU A 4
H36D H 0.6700 0.2881 0.7201 0.092 Uiso 0.45(4) 1 calc PR A 4
H36E H 0.5692 0.3822 0.7359 0.092 Uiso 0.45(4) 1 calc PR A 4
H36F H 0.5775 0.2802 0.7644 0.092 Uiso 0.45(4) 1 calc PR A 4
C37 C 0.566(3) 0.396(4) 0.836(2) 0.13(2) Uani 0.30(2) 1 d PDU A 5
H37A H 0.5207 0.4522 0.8182 0.196 Uiso 0.30(2) 1 calc PR A 5
H37B H 0.5840 0.4166 0.8689 0.196 Uiso 0.30(2) 1 calc PR A 5
H37C H 0.5311 0.3492 0.8460 0.196 Uiso 0.30(2) 1 calc PR A 5
C37' C 0.6472(13) 0.3239(12) 0.8569(5) 0.071(6) Uani 0.70(2) 1 d PDU A 6
H37D H 0.7087 0.2736 0.8683 0.107 Uiso 0.70(2) 1 calc PR A 6
H37E H 0.5884 0.3011 0.8633 0.107 Uiso 0.70(2) 1 calc PR A 6
H37F H 0.6307 0.3831 0.8781 0.107 Uiso 0.70(2) 1 calc PR A 6
C38 C 0.5471(6) 0.9706(5) 0.6424(3) 0.0365(19) Uani 1 1 d . . .
C39 C 0.4646(7) 1.0578(6) 0.6143(4) 0.049(2) Uani 1 1 d . . .
C40 C 0.4212(8) 1.0132(8) 0.5717(4) 0.079(3) Uani 1 1 d . . .
H40A H 0.3698 1.0655 0.5541 0.118 Uiso 1 1 calc R . .
H40B H 0.3885 0.9691 0.5903 0.118 Uiso 1 1 calc R . .
H40C H 0.4782 0.9773 0.5441 0.118 Uiso 1 1 calc R . .
C41 C 0.3751(8) 1.1187(7) 0.6562(4) 0.073(3) Uani 1 1 d . . .
H41A H 0.3258 1.1709 0.6374 0.109 Uiso 1 1 calc R . .
H41B H 0.4028 1.1470 0.6824 0.109 Uiso 1 1 calc R . .
H41C H 0.3399 1.0772 0.6756 0.109 Uiso 1 1 calc R . .
C42 C 0.5263(7) 1.1182(6) 0.5849(4) 0.062(3) Uani 1 1 d . . .
H42A H 0.4798 1.1733 0.5665 0.094 Uiso 1 1 calc R . .
H42B H 0.5815 1.0776 0.5580 0.094 Uiso 1 1 calc R . .
H42C H 0.5569 1.1422 0.6116 0.094 Uiso 1 1 calc R . .
C43 C 0.5071(7) 0.7709(6) 0.8957(3) 0.0398(19) Uani 1 1 d . . .
C44 C 0.4281(8) 0.7983(8) 0.9490(4) 0.064(3) Uani 1 1 d . . .
C45 C 0.4575(9) 0.7215(10) 0.9937(5) 0.118(6) Uani 1 1 d . . .
H45A H 0.4542 0.6605 0.9818 0.178 Uiso 1 1 calc R . .
H45B H 0.4090 0.7438 1.0272 0.178 Uiso 1 1 calc R . .
H45C H 0.5281 0.7111 1.0006 0.178 Uiso 1 1 calc R . .
C46 C 0.3193(8) 0.8145(11) 0.9358(5) 0.121(6) Uani 1 1 d . . .
H46A H 0.3172 0.7535 0.9230 0.182 Uiso 1 1 calc R . .
H46B H 0.3022 0.8640 0.9073 0.182 Uiso 1 1 calc R . .
H46C H 0.2687 0.8363 0.9686 0.182 Uiso 1 1 calc R . .
C47 C 0.4314(12) 0.8975(10) 0.9688(5) 0.126(6) Uani 1 1 d . . .
H47A H 0.3830 0.9187 1.0024 0.190 Uiso 1 1 calc R . .
H47B H 0.4115 0.9470 0.9405 0.190 Uiso 1 1 calc R . .
H47C H 0.5017 0.8882 0.9756 0.190 Uiso 1 1 calc R . .
C48 C 0.9552(6) 0.4089(6) 0.6708(3) 0.0384(19) Uani 1 1 d . . .
C49 C 1.0095(6) 0.3098(6) 0.6382(3) 0.0397(19) Uani 1 1 d . . .
C50 C 1.0599(8) 0.2260(7) 0.6776(4) 0.071(3) Uani 1 1 d . . .
H50A H 1.0940 0.1653 0.6571 0.107 Uiso 1 1 calc R . .
H50B H 1.0061 0.2185 0.7059 0.107 Uiso 1 1 calc R . .
H50C H 1.1112 0.2415 0.6948 0.107 Uiso 1 1 calc R . .
C51 C 1.0965(8) 0.3264(7) 0.5960(4) 0.069(3) Uani 1 1 d . . .
H51A H 1.1335 0.2674 0.5744 0.104 Uiso 1 1 calc R . .
H51B H 1.1452 0.3419 0.6154 0.104 Uiso 1 1 calc R . .
H51C H 1.0654 0.3805 0.5719 0.104 Uiso 1 1 calc R . .
C52 C 0.9316(7) 0.2844(7) 0.6085(4) 0.064(3) Uani 1 1 d . . .
H52A H 0.9676 0.2234 0.5885 0.096 Uiso 1 1 calc R . .
H52B H 0.9021 0.3366 0.5830 0.096 Uiso 1 1 calc R . .
H52C H 0.8758 0.2771 0.6354 0.096 Uiso 1 1 calc R . .
C53 C 0.7860(6) 0.7696(6) 0.9342(3) 0.0403(19) Uani 1 1 d . B .
C54 C 0.8200(7) 0.7626(7) 0.9923(3) 0.047(2) Uani 1 1 d . . .
C55 C 0.7883(18) 0.6882(17) 1.0295(8) 0.067(7) Uani 0.52(2) 1 d PU B 1
H55A H 0.8199 0.6239 1.0126 0.100 Uiso 0.52(2) 1 calc PR B 1
H55B H 0.7126 0.7071 1.0346 0.100 Uiso 0.52(2) 1 calc PR B 1
H55C H 0.8121 0.6864 1.0649 0.100 Uiso 0.52(2) 1 calc PR B 1
C55' C 0.729(2) 0.768(2) 1.0333(10) 0.081(9) Uani 0.48(2) 1 d PU B 2
H55D H 0.7191 0.7050 1.0349 0.122 Uiso 0.48(2) 1 calc PR B 2
H55E H 0.6672 0.8186 1.0229 0.122 Uiso 0.48(2) 1 calc PR B 2
H55F H 0.7414 0.7826 1.0691 0.122 Uiso 0.48(2) 1 calc PR B 2
C56 C 0.9287(13) 0.699(2) 0.9890(6) 0.313(19) Uani 1 1 d . B .
H56A H 0.9512 0.6941 1.0250 0.470 Uiso 1 1 calc R C 2
H56B H 0.9713 0.7265 0.9630 0.470 Uiso 1 1 calc R C 2
H56C H 0.9363 0.6346 0.9767 0.470 Uiso 1 1 calc R C 2
C57 C 0.768(2) 0.8699(17) 1.0206(10) 0.082(9) Uani 0.50(2) 1 d PU B 1
H57A H 0.7889 0.8667 1.0570 0.122 Uiso 0.50(2) 1 calc PR B 1
H57B H 0.6927 0.8911 1.0237 0.122 Uiso 0.50(2) 1 calc PR B 1
H57C H 0.7925 0.9163 0.9981 0.122 Uiso 0.50(2) 1 calc PR B 1
C57' C 0.860(2) 0.8444(16) 1.0007(9) 0.073(8) Uani 0.50(2) 1 d PU B 2
H57D H 0.9329 0.8256 0.9847 0.110 Uiso 0.50(2) 1 calc PR B 2
H57E H 0.8537 0.8561 1.0398 0.110 Uiso 0.50(2) 1 calc PR B 2
H57F H 0.8189 0.9037 0.9831 0.110 Uiso 0.50(2) 1 calc PR B 2
C58 C 0.7730(6) 0.6561(6) 0.5454(3) 0.0396(19) Uani 1 1 d . . .
H58A H 0.7985 0.5845 0.5421 0.048 Uiso 1 1 calc R . .
H58B H 0.8256 0.6797 0.5244 0.048 Uiso 1 1 calc R . .
C59 C 0.6712(7) 0.6995(7) 0.5213(4) 0.056(2) Uani 1 1 d . . .
H59A H 0.6828 0.6805 0.4830 0.085 Uiso 1 1 calc R . .
H59B H 0.6464 0.7705 0.5239 0.085 Uiso 1 1 calc R . .
H59C H 0.6193 0.6754 0.5416 0.085 Uiso 1 1 calc R . .
C60 C 0.5714(7) 1.0710(6) 0.8115(4) 0.046(2) Uani 1 1 d . . .
H60A H 0.5259 1.0939 0.7827 0.055 Uiso 1 1 calc R . .
H60B H 0.6275 1.0982 0.8037 0.055 Uiso 1 1 calc R . .
C61 C 0.5088(8) 1.1077(8) 0.8664(4) 0.085(4) Uani 1 1 d . . .
H61A H 0.4798 1.1788 0.8658 0.127 Uiso 1 1 calc R . .
H61B H 0.5539 1.0861 0.8949 0.127 Uiso 1 1 calc R . .
H61C H 0.4523 1.0820 0.8738 0.127 Uiso 1 1 calc R . .
C62 C 0.9972(7) 0.4510(7) 0.8636(4) 0.056(3) Uani 1 1 d . . .
H62A H 0.9693 0.4673 0.9023 0.068 Uiso 1 1 calc R . .
H62B H 1.0681 0.4534 0.8570 0.068 Uiso 1 1 calc R . .
C63 C 1.0021(10) 0.3471(7) 0.8520(4) 0.083(4) Uani 1 1 d . . .
H63A H 1.0455 0.3010 0.8762 0.125 Uiso 1 1 calc R . .
H63B H 1.0319 0.3301 0.8140 0.125 Uiso 1 1 calc R . .
H63C H 0.9320 0.3446 0.8584 0.125 Uiso 1 1 calc R . .
C64 C 0.6312(7) 0.4484(7) 0.6056(4) 0.058(3) Uani 1 1 d . . .
H64A H 0.5586 0.4912 0.6169 0.070 Uiso 1 1 calc R . .
H64B H 0.6451 0.3895 0.6288 0.070 Uiso 1 1 calc R . .
C65 C 0.6427(9) 0.4187(9) 0.5465(4) 0.092(4) Uani 1 1 d . . .
H65A H 0.5949 0.3848 0.5430 0.138 Uiso 1 1 calc R . .
H65B H 0.7140 0.3755 0.5351 0.138 Uiso 1 1 calc R . .
H65C H 0.6265 0.4768 0.5234 0.138 Uiso 1 1 calc R . .
C66 C 0.2935(8) 0.9991(8) 0.8064(5) 0.084(4) Uani 1 1 d . . .
H66A H 0.2949 0.9786 0.8450 0.101 Uiso 1 1 calc R . .
H66B H 0.2723 0.9529 0.7878 0.101 Uiso 1 1 calc R . .
C67 C 0.2133(10) 1.0929(11) 0.8051(6) 0.166(9) Uani 1 1 d . . .
H67A H 0.1472 1.0889 0.8227 0.249 Uiso 1 1 calc R . .
H67B H 0.2075 1.1137 0.7672 0.249 Uiso 1 1 calc R . .
H67C H 0.2306 1.1399 0.8245 0.249 Uiso 1 1 calc R . .
C68 C 0.7072(10) 0.4851(11) 0.9664(5) 0.118(6) Uani 1 1 d D . .
H68A H 0.6585 0.4603 0.9521 0.141 Uiso 1 1 calc R D 1
H68B H 0.6661 0.5396 0.9914 0.141 Uiso 1 1 calc R D 1
C69 C 0.7825(19) 0.403(2) 0.9983(15) 0.092(10) Uani 0.58(5) 1 d PDU E 1
H69A H 0.8278 0.3514 0.9729 0.138 Uiso 0.58(5) 1 calc PR E 1
H69B H 0.7422 0.3754 1.0258 0.138 Uiso 0.58(5) 1 calc PR E 1
H69C H 0.8249 0.4292 1.0163 0.138 Uiso 0.58(5) 1 calc PR E 1
C69' C 0.743(3) 0.449(4) 1.0226(12) 0.091(14) Uani 0.42(5) 1 d PDU E 2
H69D H 0.7005 0.4964 1.0507 0.136 Uiso 0.42(5) 1 calc PR E 2
H69E H 0.8157 0.4409 1.0214 0.136 Uiso 0.42(5) 1 calc PR E 2
H69F H 0.7337 0.3864 1.0312 0.136 Uiso 0.42(5) 1 calc PR E 2

loop_
_atom_site_aniso_label
_atom_site_aniso_U_11
_atom_site_aniso_U_22
_atom_site_aniso_U_33
_atom_site_aniso_U_23
_atom_site_aniso_U_13
_atom_site_aniso_U_12
Dy1 0.0422(2) 0.0319(2) 0.0273(2) 0.00219(15) -0.00967(16) -0.01230(17)
Dy2 0.0338(2) 0.02855(19) 0.02720(19) -0.00157(14) -0.00681(15) -0.01086(16)
Dy3 0.0365(2) 0.02574(19) 0.02771(19) -0.00013(14) -0.00849(16) -0.01208(16)
Mn1 0.0401(7) 0.0315(6) 0.0330(6) -0.0052(5) -0.0086(5) -0.0142(5)
Mn2 0.0427(7) 0.0269(6) 0.0265(6) 0.0001(5) -0.0041(5) -0.0146(5)
Mn3 0.0379(7) 0.0361(7) 0.0370(7) -0.0042(5) -0.0119(6) -0.0066(6)
Mn4 0.0344(6) 0.0297(6) 0.0264(6) -0.0026(5) -0.0059(5) -0.0126(5)
O1 0.045(3) 0.036(3) 0.046(3) -0.002(2) -0.015(3) -0.016(3)
O2 0.036(3) 0.036(3) 0.041(3) -0.011(2) -0.011(3) -0.009(2)
O3 0.052(3) 0.031(3) 0.032(3) 0.001(2) 0.005(3) -0.016(3)
O4 0.047(3) 0.036(3) 0.032(3) -0.003(2) -0.007(3) -0.019(3)
O5 0.036(3) 0.057(4) 0.050(4) -0.009(3) -0.013(3) -0.006(3)
O6 0.037(3) 0.038(3) 0.029(3) -0.005(2) -0.005(2) -0.008(3)
O7 0.035(3) 0.028(3) 0.024(3) 0.000(2) -0.009(2) -0.008(2)
O8 0.033(3) 0.025(3) 0.028(3) 0.001(2) -0.005(2) -0.008(2)
O9 0.031(3) 0.031(3) 0.029(3) -0.004(2) -0.008(2) -0.012(2)
O10 0.034(3) 0.031(3) 0.022(3) -0.003(2) -0.005(2) -0.010(2)
O11 0.069(4) 0.034(3) 0.050(4) 0.009(3) -0.022(3) -0.027(3)
O12 0.078(4) 0.031(3) 0.040(3) 0.015(2) -0.006(3) -0.027(3)
O13 0.039(3) 0.039(3) 0.049(3) -0.005(3) -0.018(3) -0.014(3)
O14 0.035(3) 0.049(3) 0.039(3) -0.003(3) -0.016(3) -0.012(3)
O15 0.052(3) 0.029(3) 0.032(3) 0.001(2) -0.011(3) -0.009(3)
O16 0.045(3) 0.036(3) 0.035(3) -0.001(2) -0.014(3) -0.003(3)
O17 0.048(4) 0.056(4) 0.033(3) 0.011(3) -0.005(3) -0.012(3)
O18 0.037(3) 0.046(3) 0.029(3) -0.001(2) -0.003(2) -0.012(3)
O19 0.047(3) 0.036(3) 0.033(3) -0.002(2) -0.015(3) -0.009(3)
O20 0.055(4) 0.034(3) 0.039(3) -0.008(2) -0.015(3) -0.006(3)
O21 0.060(4) 0.036(3) 0.039(3) -0.004(3) -0.023(3) -0.008(3)
O22 0.062(4) 0.045(3) 0.029(3) -0.005(3) -0.011(3) -0.017(3)
O23 0.046(3) 0.034(3) 0.041(3) -0.005(2) -0.017(3) -0.002(3)
O24 0.039(3) 0.032(3) 0.052(4) -0.006(3) -0.003(3) -0.006(3)
O25 0.069(4) 0.054(4) 0.040(3) -0.010(3) -0.012(3) -0.036(3)
O26 0.040(3) 0.025(3) 0.039(3) -0.003(2) -0.011(2) -0.013(2)
O27 0.046(3) 0.033(3) 0.021(3) -0.004(2) -0.005(2) -0.016(2)
O28 0.084(5) 0.089(6) 0.060(5) 0.045(4) 0.008(4) 0.008(4)
N1 0.043(4) 0.035(4) 0.026(3) 0.000(3) -0.012(3) -0.017(3)
N2 0.044(4) 0.030(3) 0.033(4) 0.004(3) -0.007(3) -0.017(3)
N3 0.038(4) 0.041(4) 0.039(4) -0.008(3) -0.002(3) -0.014(3)
C1 0.050(5) 0.038(5) 0.037(5) 0.003(4) -0.008(4) -0.027(4)
C2 0.054(6) 0.041(5) 0.060(6) -0.009(4) -0.006(5) -0.020(4)
C3 0.063(6) 0.062(6) 0.061(6) -0.018(5) -0.014(5) -0.034(5)
C4 0.054(6) 0.073(7) 0.065(6) -0.010(5) -0.022(5) -0.038(5)
C5 0.051(5) 0.067(6) 0.050(6) -0.010(5) -0.009(4) -0.035(5)
C6 0.047(5) 0.048(5) 0.039(5) -0.007(4) -0.012(4) -0.025(4)
C7 0.041(5) 0.046(5) 0.024(4) 0.004(3) -0.006(4) -0.019(4)
C8 0.043(5) 0.063(6) 0.051(6) -0.015(5) 0.001(4) -0.026(5)
C9 0.053(6) 0.070(7) 0.063(7) -0.009(5) -0.007(5) -0.014(5)
C10 0.040(5) 0.039(5) 0.045(5) 0.007(4) -0.004(4) -0.014(4)
C11 0.070(6) 0.046(5) 0.038(5) 0.009(4) -0.011(5) -0.024(5)
C12 0.112(9) 0.075(8) 0.046(6) 0.023(5) -0.007(6) -0.047(7)
C13 0.132(10) 0.057(7) 0.072(8) 0.025(6) -0.031(7) -0.064(7)
C14 0.108(9) 0.056(6) 0.069(7) 0.016(5) -0.032(6) -0.056(6)
C15 0.051(5) 0.035(4) 0.046(5) 0.009(4) -0.011(4) -0.025(4)
C16 0.046(5) 0.032(4) 0.049(5) 0.004(4) -0.010(4) -0.019(4)
C17 0.085(7) 0.056(6) 0.054(6) 0.013(5) -0.016(5) -0.052(6)
C18 0.075(8) 0.121(10) 0.087(9) -0.003(7) -0.021(7) -0.059(8)
C19 0.036(5) 0.041(5) 0.073(7) -0.011(5) -0.018(5) -0.011(4)
C20 0.044(5) 0.064(6) 0.075(7) -0.022(5) -0.031(5) -0.002(5)
C21 0.035(5) 0.068(7) 0.094(9) -0.023(6) -0.013(6) -0.005(5)
C22 0.041(6) 0.061(7) 0.091(8) -0.032(6) -0.001(6) -0.011(5)
C23 0.053(6) 0.060(6) 0.067(6) -0.010(5) -0.012(5) -0.031(5)
C24 0.023(4) 0.047(5) 0.054(5) -0.017(4) 0.004(4) -0.015(4)
C25 0.037(5) 0.044(5) 0.042(5) -0.018(4) -0.006(4) -0.017(4)
C26 0.040(5) 0.059(6) 0.053(6) -0.008(4) 0.010(4) -0.023(4)
C27 0.066(7) 0.096(8) 0.031(5) 0.001(5) 0.002(5) -0.030(6)
C28 0.038(5) 0.040(5) 0.038(5) 0.001(4) -0.008(4) -0.019(4)
C29 0.041(5) 0.046(5) 0.051(5) -0.008(4) -0.007(4) -0.021(4)
C30 0.070(7) 0.070(7) 0.082(8) -0.017(6) 0.011(6) -0.047(6)
C31 0.051(6) 0.120(10) 0.056(7) -0.006(6) -0.019(5) -0.031(6)
C32 0.036(5) 0.073(7) 0.066(6) 0.003(5) -0.021(5) -0.019(5)
C33 0.064(6) 0.033(5) 0.053(6) 0.005(4) -0.018(5) -0.024(4)
C34 0.133(11) 0.078(8) 0.065(7) 0.021(6) -0.041(7) -0.077(8)
C35 0.07(2) 0.07(2) 0.07(2) 0.000(2) -0.010(4) -0.026(8)
C35' 0.124(8) 0.121(8) 0.124(8) 0.000(2) -0.016(2) -0.044(3)
C36 0.092(10) 0.092(10) 0.092(10) 0.000(2) -0.013(2) -0.034(4)
C36' 0.062(9) 0.061(9) 0.062(9) 0.000(2) -0.009(2) -0.022(4)
C37 0.13(2) 0.13(2) 0.13(2) -0.001(2) -0.018(4) -0.047(8)
C37' 0.072(6) 0.070(6) 0.071(6) 0.002(2) -0.010(2) -0.026(3)
C38 0.042(5) 0.025(4) 0.047(5) 0.013(4) -0.020(4) -0.014(4)
C39 0.047(5) 0.048(5) 0.044(5) 0.017(4) -0.013(4) -0.008(4)
C40 0.085(8) 0.089(8) 0.073(8) 0.025(6) -0.046(7) -0.033(7)
C41 0.062(7) 0.053(6) 0.073(7) 0.013(5) -0.002(6) 0.012(5)
C42 0.062(6) 0.043(5) 0.073(7) 0.022(5) -0.007(5) -0.012(5)
C43 0.044(5) 0.045(5) 0.036(5) 0.006(4) -0.010(4) -0.022(4)
C44 0.050(6) 0.076(7) 0.049(6) 0.016(5) 0.008(5) -0.009(5)
C45 0.084(9) 0.166(14) 0.057(8) 0.044(8) 0.016(7) -0.003(9)
C46 0.041(7) 0.199(16) 0.097(10) 0.056(10) -0.001(7) -0.021(8)
C47 0.152(14) 0.121(12) 0.071(9) -0.031(8) 0.034(9) -0.020(11)
C48 0.042(5) 0.032(4) 0.038(5) -0.001(4) 0.000(4) -0.011(4)
C49 0.042(5) 0.033(4) 0.040(5) -0.006(3) -0.003(4) -0.008(4)
C50 0.080(8) 0.044(6) 0.073(7) -0.008(5) -0.019(6) 0.002(5)
C51 0.082(7) 0.056(6) 0.069(7) -0.030(5) 0.028(6) -0.034(6)
C52 0.068(7) 0.052(6) 0.073(7) -0.029(5) -0.010(5) -0.016(5)
C53 0.027(4) 0.053(6) 0.038(5) 0.001(4) -0.004(4) -0.011(4)
C54 0.057(6) 0.058(6) 0.033(5) 0.002(4) -0.016(4) -0.025(5)
C55 0.068(8) 0.067(8) 0.067(8) 0.000(2) -0.010(2) -0.025(3)
C55' 0.081(9) 0.082(9) 0.081(9) 0.000(2) -0.011(2) -0.029(4)
C56 0.128(15) 0.58(5) 0.067(11) -0.078(18) -0.075(11) 0.11(2)
C57 0.082(9) 0.081(9) 0.080(9) -0.002(2) -0.012(2) -0.028(4)
C57' 0.074(8) 0.074(8) 0.074(8) 0.000(2) -0.012(2) -0.027(3)
C58 0.058(5) 0.041(5) 0.021(4) -0.009(3) -0.003(4) -0.017(4)
C59 0.064(6) 0.064(6) 0.042(5) 0.000(4) -0.025(5) -0.017(5)
C60 0.047(5) 0.033(5) 0.058(6) 0.000(4) -0.013(4) -0.010(4)
C61 0.079(8) 0.081(8) 0.085(8) -0.048(7) 0.031(7) -0.026(7)
C62 0.053(6) 0.061(6) 0.046(5) 0.011(4) -0.030(5) -0.001(5)
C63 0.133(10) 0.039(6) 0.056(7) 0.007(5) -0.039(7) 0.005(6)
C64 0.057(6) 0.080(7) 0.056(6) -0.007(5) -0.003(5) -0.048(5)
C65 0.094(9) 0.137(11) 0.072(8) -0.052(8) -0.003(7) -0.069(8)
C66 0.047(6) 0.076(8) 0.108(10) -0.005(7) 0.007(6) -0.004(6)
C67 0.085(10) 0.159(15) 0.137(14) 0.057(11) 0.048(9) 0.067(10)
C68 0.103(11) 0.170(15) 0.093(10) 0.074(10) -0.022(8) -0.071(10)
C69 0.093(10) 0.092(10) 0.091(10) 0.002(2) -0.012(2) -0.032(4)
C69' 0.091(14) 0.090(14) 0.090(14) 0.000(2) -0.012(3) -0.032(5)

loop_
_atom_type_symbol
_atom_type_description
_atom_type_scat_dispersion_real
_atom_type_scat_dispersion_imag
_atom_type_scat_source
C C 0.0033 0.0016 'International Tables Vol C Tables 4.2.6.8 and 6.1.1.4'
H H 0.0000 0.0000 'International Tables Vol C Tables 4.2.6.8 and 6.1.1.4'
N N 0.0061 0.0033 'International Tables Vol C Tables 4.2.6.8 and 6.1.1.4'
O O 0.0106 0.0060 'International Tables Vol C Tables 4.2.6.8 and 6.1.1.4'
Mn Mn 0.3368 0.7283 'International Tables Vol C Tables 4.2.6.8 and 6.1.1.4'
Dy Dy -0.1892 4.4098 'International Tables Vol C Tables 4.2.6.8 and 6.1.1.4'

loop_
_geom_angle_atom_site_label_1
_geom_angle_atom_site_label_2
_geom_angle_atom_site_label_3
_geom_angle
O17 Dy1 O21 79.1(2)
O17 Dy1 O11 95.8(2)
O21 Dy1 O11 138.86(19)
O17 Dy1 O7 143.67(17)
O21 Dy1 O7 118.88(19)
O11 Dy1 O7 89.29(18)
O17 Dy1 O23 150.95(18)
O21 Dy1 O23 80.26(19)
O11 Dy1 O23 86.57(19)
O7 Dy1 O23 65.10(17)
O17 Dy1 O10 77.60(17)
O21 Dy1 O10 140.29(17)
O11 Dy1 O10 75.40(17)
O7 Dy1 O10 68.94(16)
O23 Dy1 O10 130.53(17)
O17 Dy1 O9 87.58(18)
O21 Dy1 O9 79.00(17)
O11 Dy1 O9 141.98(17)
O7 Dy1 O9 67.53(16)
O23 Dy1 O9 108.22(18)
O10 Dy1 O9 68.37(15)
O17 Dy1 O28 75.4(2)
O21 Dy1 O28 69.6(3)
O11 Dy1 O28 69.6(3)
O7 Dy1 O28 138.9(2)
O23 Dy1 O28 78.4(2)
O10 Dy1 O28 132.7(2)
O9 Dy1 O28 146.4(2)
O17 Dy1 Mn4 120.03(14)
O21 Dy1 Mn4 96.20(14)
O11 Dy1 Mn4 120.52(14)
O7 Dy1 Mn4 33.91(11)
O23 Dy1 Mn4 82.31(14)
O10 Dy1 Mn4 69.15(12)
O9 Dy1 Mn4 34.30(11)
O28 Dy1 Mn4 157.7(2)
O17 Dy1 Mn3 172.50(14)
O21 Dy1 Mn3 98.27(15)
O11 Dy1 Mn3 90.81(15)
O7 Dy1 Mn3 32.51(11)
O23 Dy1 Mn3 32.88(13)
O10 Dy1 Mn3 100.73(11)
O9 Dy1 Mn3 85.03(12)
O28 Dy1 Mn3 110.42(17)
Mn4 Dy1 Mn3 53.02(4)
O17 Dy1 Dy3 113.82(14)
O21 Dy1 Dy3 150.43(14)
O11 Dy1 Dy3 68.74(14)
O7 Dy1 Dy3 36.26(11)
O23 Dy1 Dy3 94.08(13)
O10 Dy1 Dy3 36.47(11)
O9 Dy1 Dy3 75.27(11)
O28 Dy1 Dy3 138.0(2)
Mn4 Dy1 Dy3 54.22(3)
Mn3 Dy1 Dy3 65.39(3)
O17 Dy1 Dy2 69.41(13)
O21 Dy1 Dy2 104.80(13)
O11 Dy1 Dy2 111.45(13)
O7 Dy1 Dy2 75.25(11)
O23 Dy1 Dy2 136.24(14)
O10 Dy1 Dy2 36.44(11)
O9 Dy1 Dy2 35.47(11)
O28 Dy1 Dy2 144.73(17)
Mn4 Dy1 Dy2 54.03(3)
Mn3 Dy1 Dy2 104.84(4)
Dy3 Dy1 Dy2 60.02(3)
O18 Dy2 O13 96.85(19)
O18 Dy2 O26 85.26(18)
O13 Dy2 O26 151.62(17)
O18 Dy2 O15 138.77(18)
O13 Dy2 O15 77.02(19)
O26 Dy2 O15 82.82(17)
O18 Dy2 O9 87.27(17)
O13 Dy2 O9 143.44(17)
O26 Dy2 O9 64.79(16)
O15 Dy2 O9 121.86(18)
O18 Dy2 O10 77.29(17)
O13 Dy2 O10 76.43(17)
O26 Dy2 O10 131.16(16)
O15 Dy2 O10 137.35(16)
O9 Dy2 O10 69.08(16)
O18 Dy2 O8 142.31(17)
O13 Dy2 O8 89.00(17)
O26 Dy2 O8 106.58(17)
O15 Dy2 O8 78.84(17)
O9 Dy2 O8 67.38(16)
O10 Dy2 O8 67.96(16)
O18 Dy2 O24 72.61(18)
O13 Dy2 O24 74.85(18)
O26 Dy2 O24 78.88(17)
O15 Dy2 O24 66.41(18)
O9 Dy2 O24 139.82(17)
O10 Dy2 O24 134.99(17)
O8 Dy2 O24 144.03(17)
O18 Dy2 Mn4 119.18(13)
O13 Dy2 Mn4 120.90(13)
O26 Dy2 Mn4 81.22(12)
O15 Dy2 Mn4 97.75(14)
O9 Dy2 Mn4 34.01(11)
O10 Dy2 Mn4 69.02(12)
O8 Dy2 Mn4 34.06(11)
O24 Dy2 Mn4 155.88(13)
O18 Dy2 Mn1 87.47(13)
O13 Dy2 Mn1 173.86(13)
O26 Dy2 Mn1 32.83(12)
O15 Dy2 Mn1 102.58(13)
O9 Dy2 Mn1 32.05(11)
O10 Dy2 Mn1 100.39(11)
O8 Dy2 Mn1 84.92(11)
O24 Dy2 Mn1 110.72(13)
Mn4 Dy2 Mn1 52.98(3)
O18 Dy2 Dy3 113.48(13)
O13 Dy2 Dy3 69.46(13)
O26 Dy2 Dy3 135.34(12)
O15 Dy2 Dy3 102.51(12)
O9 Dy2 Dy3 75.59(11)
O10 Dy2 Dy3 36.38(11)
O8 Dy2 Dy3 35.31(11)
O24 Dy2 Dy3 144.23(13)
Mn4 Dy2 Dy3 54.14(3)
Mn1 Dy2 Dy3 104.84(3)
O18 Dy2 Dy1 68.76(13)
O13 Dy2 Dy1 112.43(13)
O26 Dy2 Dy1 94.78(12)
O15 Dy2 Dy1 151.43(13)
O9 Dy2 Dy1 36.29(11)
O10 Dy2 Dy1 36.38(11)
O8 Dy2 Dy1 74.58(11)
O24 Dy2 Dy1 141.24(13)
Mn4 Dy2 Dy1 53.91(3)
Mn1 Dy2 Dy1 65.06(3)
Dy3 Dy2 Dy1 59.88(2)
O12 Dy3 O14 94.7(2)
O12 Dy3 O27 151.26(18)
O14 Dy3 O27 85.64(18)
O12 Dy3 O8 143.39(18)
O14 Dy3 O8 88.22(18)
O27 Dy3 O8 65.32(16)
O12 Dy3 O19 78.0(2)
O14 Dy3 O19 138.12(18)
O27 Dy3 O19 82.63(17)
O8 Dy3 O19 121.91(17)
O12 Dy3 O10 76.17(18)
O14 Dy3 O10 77.28(17)
O27 Dy3 O10 131.37(16)
O8 Dy3 O10 68.92(16)
O19 Dy3 O10 137.62(16)
O12 Dy3 O7 90.18(18)
O14 Dy3 O7 142.59(17)
O27 Dy3 O7 106.88(16)
O8 Dy3 O7 67.05(16)
O19 Dy3 O7 79.15(16)
O10 Dy3 O7 67.97(16)
O12 Dy3 O25 74.68(19)
O14 Dy3 O25 72.75(19)
O27 Dy3 O25 78.05(17)
O8 Dy3 O25 139.91(17)
O19 Dy3 O25 65.52(18)
O10 Dy3 O25 135.73(18)
O7 Dy3 O25 143.59(18)
O12 Dy3 Mn4 121.82(15)
O14 Dy3 Mn4 119.79(14)
O27 Dy3 Mn4 81.61(12)
O8 Dy3 Mn4 33.71(11)
O19 Dy3 Mn4 98.04(13)
O10 Dy3 Mn4 68.97(12)
O7 Dy3 Mn4 34.02(11)
O25 Dy3 Mn4 155.21(14)
O12 Dy3 Mn2 174.80(15)
O14 Dy3 Mn2 88.60(14)
O27 Dy3 Mn2 32.92(11)
O8 Dy3 Mn2 32.54(11)
O19 Dy3 Mn2 102.12(13)
O10 Dy3 Mn2 100.74(11)
O7 Dy3 Mn2 84.75(11)
O25 Dy3 Mn2 110.19(13)
Mn4 Dy3 Mn2 52.97(3)
O12 Dy3 Dy1 70.16(14)
O14 Dy3 Dy1 113.55(13)
O27 Dy3 Dy1 135.57(11)
O8 Dy3 Dy1 75.24(11)
O19 Dy3 Dy1 102.70(12)
O10 Dy3 Dy1 36.50(11)
O7 Dy3 Dy1 35.17(11)
O25 Dy3 Dy1 144.63(13)
Mn4 Dy3 Dy1 53.97(3)
Mn2 Dy3 Dy1 104.84(3)
O12 Dy3 Dy2 112.11(14)
O14 Dy3 Dy2 69.05(13)
O27 Dy3 Dy2 94.90(12)
O8 Dy3 Dy2 36.25(11)
O19 Dy3 Dy2 151.84(12)
O10 Dy3 Dy2 36.48(11)
O7 Dy3 Dy2 74.75(11)
O25 Dy3 Dy2 141.58(14)
Mn4 Dy3 Dy2 54.00(3)
Mn2 Dy3 Dy2 65.40(3)
Dy1 Dy3 Dy2 60.09(3)
O1 Mn1 O9 168.5(2)
O1 Mn1 O26 96.2(2)
O9 Mn1 O26 83.9(2)
O1 Mn1 N1 88.4(2)
O9 Mn1 N1 86.7(2)
O26 Mn1 N1 154.6(2)
O1 Mn1 O22 92.4(2)
O9 Mn1 O22 98.3(2)
O26 Mn1 O22 111.2(2)
N1 Mn1 O22 93.5(2)
O1 Mn1 Mn4 131.64(18)
O9 Mn1 Mn4 37.33(15)
O26 Mn1 Mn4 97.44(15)
N1 Mn1 Mn4 61.98(17)
O22 Mn1 Mn4 124.37(16)
O1 Mn1 Dy2 136.18(17)
O9 Mn1 Dy2 42.07(14)
O26 Mn1 Dy2 42.01(14)
N1 Mn1 Dy2 123.32(17)
O22 Mn1 Dy2 112.51(16)
Mn4 Mn1 Dy2 61.76(4)
O3 Mn2 O8 168.6(2)
O3 Mn2 O27 97.7(2)
O8 Mn2 O27 84.4(2)
O3 Mn2 N2 87.6(2)
O8 Mn2 N2 86.3(2)
O27 Mn2 N2 157.5(2)
O3 Mn2 O16 93.1(2)
O8 Mn2 O16 97.2(2)
O27 Mn2 O16 105.1(2)
N2 Mn2 O16 96.3(2)
O3 Mn2 Mn4 131.37(18)
O8 Mn2 Mn4 37.34(14)
O27 Mn2 Mn4 98.49(15)
N2 Mn2 Mn4 62.65(17)
O16 Mn2 Mn4 125.74(15)
O3 Mn2 Dy3 137.78(16)
O8 Mn2 Dy3 42.30(14)
O27 Mn2 Dy3 42.32(14)
N2 Mn2 Dy3 124.03(17)
O16 Mn2 Dy3 108.31(16)
Mn4 Mn2 Dy3 62.11(4)
O5 Mn3 O7 168.7(2)
O5 Mn3 O23 97.7(2)
O7 Mn3 O23 84.3(2)
O5 Mn3 N3 87.7(3)
O7 Mn3 N3 86.6(2)
O23 Mn3 N3 159.1(2)
O5 Mn3 O20 92.8(2)
O7 Mn3 O20 97.5(2)
O23 Mn3 O20 103.6(2)
N3 Mn3 O20 96.3(2)
O5 Mn3 Mn4 131.43(19)
O7 Mn3 Mn4 37.47(14)
O23 Mn3 Mn4 99.61(16)
N3 Mn3 Mn4 62.62(19)
O20 Mn3 Mn4 125.86(16)
O5 Mn3 Dy1 137.63(18)
O7 Mn3 Dy1 41.98(14)
O23 Mn3 Dy1 42.78(15)
N3 Mn3 Dy1 123.83(19)
O20 Mn3 Dy1 108.83(17)
Mn4 Mn3 Dy1 61.88(4)
O8 Mn4 O7 89.3(2)
O8 Mn4 O9 89.9(2)
O7 Mn4 O9 89.7(2)
O8 Mn4 O2 176.8(2)
O7 Mn4 O2 93.0(2)
O9 Mn4 O2 88.0(2)
O8 Mn4 O4 87.9(2)
O7 Mn4 O4 176.3(2)
O9 Mn4 O4 92.8(2)
O2 Mn4 O4 89.8(2)
O8 Mn4 O6 92.3(2)
O7 Mn4 O6 88.0(2)
O9 Mn4 O6 176.7(2)
O2 Mn4 O6 89.8(2)
O4 Mn4 O6 89.7(2)
O8 Mn4 Mn3 121.20(15)
O7 Mn4 Mn3 37.76(14)
O9 Mn4 Mn3 107.93(15)
O2 Mn4 Mn3 61.77(15)
O4 Mn4 Mn3 143.22(16)
O6 Mn4 Mn3 68.85(16)
O8 Mn4 Mn2 37.63(14)
O7 Mn4 Mn2 107.48(15)
O9 Mn4 Mn2 121.82(15)
O2 Mn4 Mn2 142.83(17)
O4 Mn4 Mn2 68.83(15)
O6 Mn4 Mn2 61.18(15)
Mn3 Mn4 Mn2 119.53(6)
O8 Mn4 Mn1 108.16(15)
O7 Mn4 Mn1 121.17(15)
O9 Mn4 Mn1 37.23(14)
O2 Mn4 Mn1 68.82(15)
O4 Mn4 Mn1 62.17(15)
O6 Mn4 Mn1 143.49(16)
Mn3 Mn4 Mn1 119.80(5)
Mn2 Mn4 Mn1 120.56(5)
O8 Mn4 Dy1 97.10(15)
O7 Mn4 Dy1 44.34(14)
O9 Mn4 Dy1 46.38(14)
O2 Mn4 Dy1 83.21(17)
O4 Mn4 Dy1 138.59(16)
O6 Mn4 Dy1 130.88(16)
Mn3 Mn4 Dy1 65.09(4)
Mn2 Mn4 Dy1 132.91(5)
Mn1 Mn4 Dy1 77.37(4)
O8 Mn4 Dy2 46.19(14)
O7 Mn4 Dy2 97.04(15)
O9 Mn4 Dy2 44.79(14)
O2 Mn4 Dy2 131.32(16)
O4 Mn4 Dy2 82.82(16)
O6 Mn4 Dy2 137.87(16)
Mn3 Mn4 Dy2 133.13(5)
Mn2 Mn4 Dy2 77.58(5)
Mn1 Mn4 Dy2 65.26(4)
Dy1 Mn4 Dy2 72.06(4)
O8 Mn4 Dy3 44.35(14)
O7 Mn4 Dy3 46.02(14)
O9 Mn4 Dy3 97.40(15)
O2 Mn4 Dy3 138.36(16)
O4 Mn4 Dy3 130.76(16)
O6 Mn4 Dy3 82.63(16)
Mn3 Mn4 Dy3 77.43(4)
Mn2 Mn4 Dy3 64.91(4)
Mn1 Mn4 Dy3 132.99(5)
Dy1 Mn4 Dy3 71.81(3)
Dy2 Mn4 Dy3 71.87(4)
C1 O1 Mn1 123.9(5)
N1 O2 Mn4 110.6(4)
C10 O3 Mn2 123.8(5)
N2 O4 Mn4 111.5(4)
C19 O5 Mn3 122.7(5)
N3 O6 Mn4 110.1(4)
Mn4 O7 Mn3 104.8(2)
Mn4 O7 Dy1 101.7(2)
Mn3 O7 Dy1 105.5(2)
Mn4 O7 Dy3 99.96(19)
Mn3 O7 Dy3 132.2(2)
Dy1 O7 Dy3 108.57(19)
Mn4 O8 Mn2 105.0(2)
Mn4 O8 Dy3 101.94(19)
Mn2 O8 Dy3 105.2(2)
Mn4 O8 Dy2 99.75(19)
Mn2 O8 Dy2 132.5(2)
Dy3 O8 Dy2 108.45(18)
Mn1 O9 Mn4 105.4(2)
Mn1 O9 Dy2 105.9(2)
Mn4 O9 Dy2 101.2(2)
Mn1 O9 Dy1 132.5(2)
Mn4 O9 Dy1 99.3(2)
Dy2 O9 Dy1 108.24(18)
Dy3 O10 Dy1 107.03(18)
Dy3 O10 Dy2 107.14(18)
Dy1 O10 Dy2 107.18(17)
C33 O11 Dy1 137.4(5)
C33 O12 Dy3 136.8(5)
C28 O13 Dy2 137.6(5)
C28 O14 Dy3 138.7(5)
C38 O15 Dy2 137.9(5)
C38 O16 Mn2 128.7(5)
C43 O17 Dy1 138.2(5)
C43 O18 Dy2 139.4(5)
C48 O19 Dy3 138.8(5)
C48 O20 Mn3 128.9(5)
C53 O21 Dy1 141.4(5)
C53 O22 Mn1 126.1(5)
C62 O23 Mn3 122.2(5)
C62 O23 Dy1 133.1(5)
Mn3 O23 Dy1 104.3(2)
C66 O24 Dy2 136.9(6)
C64 O25 Dy3 139.6(5)
C60 O26 Mn1 123.1(5)
C60 O26 Dy2 130.4(4)
Mn1 O26 Dy2 105.2(2)
C58 O27 Mn2 122.3(4)
C58 O27 Dy3 132.6(4)
Mn2 O27 Dy3 104.8(2)
C68 O28 Dy1 145.7(7)
C7 N1 O2 115.3(6)
C7 N1 Mn1 129.0(5)
O2 N1 Mn1 115.4(4)
C16 N2 O4 116.1(6)
C16 N2 Mn2 129.1(5)
O4 N2 Mn2 114.7(4)
C25 N3 O6 114.8(7)
C25 N3 Mn3 129.3(6)
O6 N3 Mn3 115.9(4)
O1 C1 C6 124.0(7)
O1 C1 C2 117.3(8)
C6 C1 C2 118.7(7)
C3 C2 C1 120.5(9)
C4 C3 C2 121.3(8)
C5 C4 C3 117.8(8)
C4 C5 C6 122.8(9)
C1 C6 C5 118.8(8)
C1 C6 C7 122.9(7)
C5 C6 C7 118.3(8)
N1 C7 C6 118.0(7)
N1 C7 C8 119.8(7)
C6 C7 C8 122.3(7)
C7 C8 C9 111.9(7)
O3 C10 C15 123.7(7)
O3 C10 C11 116.6(8)
C15 C10 C11 119.7(8)
C12 C11 C10 120.4(9)
C11 C12 C13 122.3(9)
C12 C13 C14 118.1(9)
C13 C14 C15 122.7(9)
C10 C15 C14 116.8(8)
C10 C15 C16 123.8(7)
C14 C15 C16 119.3(8)
N2 C16 C15 118.0(7)
N2 C16 C17 117.5(7)
C15 C16 C17 124.4(7)
C18 C17 C16 110.2(8)
O5 C19 C24 124.1(7)
O5 C19 C20 116.8(9)
C24 C19 C20 119.0(9)
C21 C20 C19 120.6(10)
C20 C21 C22 121.7(10)
C23 C22 C21 117.9(10)
C22 C23 C24 123.1(10)
C19 C24 C23 117.5(8)
C19 C24 C25 123.9(7)
C23 C24 C25 118.5(8)
N3 C25 C24 117.0(8)
N3 C25 C26 120.6(8)
C24 C25 C26 122.4(7)
C25 C26 C27 110.4(7)
O13 C28 O14 125.0(7)
O13 C28 C29 118.1(7)
O14 C28 C29 116.8(7)
C32 C29 C30 108.8(7)
C32 C29 C28 111.6(7)
C30 C29 C28 107.0(7)
C32 C29 C31 110.5(8)
C30 C29 C31 110.1(8)
C28 C29 C31 108.8(7)
O12 C33 O11 126.2(8)
O12 C33 C34 116.4(7)
O11 C33 C34 117.3(7)
C37' C34 C36' 125.6(14)
C37' C34 C35 132(3)
C36' C34 C35 35(3)
C37' C34 C33 114.2(9)
C36' C34 C33 112.6(11)
C35 C34 C33 113(3)
C37' C34 C36 104.1(14)
C36' C34 C36 34.5(11)
C35 C34 C36 70(3)
C33 C34 C36 107.7(12)
C37' C34 C37 53(2)
C36' C34 C37 97(2)
C35 C34 C37 130(3)
C33 C34 C37 95(2)
C36 C34 C37 63(2)
C37' C34 C35' 96.7(11)
C36' C34 C35' 95.3(15)
C35 C34 C35' 61(3)
C33 C34 C35' 106.3(10)
C36 C34 C35' 127.6(16)
C37 C34 C35' 148(2)
O16 C38 O15 125.5(7)
O16 C38 C39 115.9(7)
O15 C38 C39 118.5(7)
C42 C39 C41 111.6(8)
C42 C39 C40 110.0(8)
C41 C39 C40 110.0(8)
C42 C39 C38 105.2(7)
C41 C39 C38 111.9(7)
C40 C39 C38 108.0(7)
O18 C43 O17 124.0(8)
O18 C43 C44 117.9(8)
O17 C43 C44 118.0(7)
C45 C44 C46 111.0(10)
C45 C44 C43 112.2(8)
C46 C44 C43 109.2(9)
C45 C44 C47 109.4(11)
C46 C44 C47 109.2(10)
C43 C44 C47 105.6(8)
O20 C48 O19 125.4(7)
O20 C48 C49 116.8(7)
O19 C48 C49 117.8(7)
C52 C49 C50 110.3(8)
C52 C49 C51 110.5(7)
C50 C49 C51 109.2(8)
C52 C49 C48 111.6(7)
C50 C49 C48 110.0(7)
C51 C49 C48 105.2(6)
O22 C53 O21 125.3(7)
O22 C53 C54 117.9(8)
O21 C53 C54 116.8(7)
C56 C54 C55' 130.9(16)
C56 C54 C57' 85.2(15)
C55' C54 C57' 111.1(16)
C56 C54 C55 89.9(15)
C55' C54 C55 45.3(11)
C57' C54 C55 135.3(13)
C56 C54 C53 108.4(9)
C55' C54 C53 108.0(11)
C57' C54 C53 110.6(10)
C55 C54 C53 113.1(10)
C56 C54 C57 126.2(16)
C55' C54 C57 69.2(15)
C57' C54 C57 45.5(11)
C55 C54 C57 109.6(14)
C53 C54 C57 108.5(10)
C54 C56 C57' 48.9(10)
C54 C57' C56 45.9(9)
O27 C58 C59 112.0(6)
O26 C60 C61 111.8(8)
O23 C62 C63 111.3(7)
O25 C64 C65 113.5(8)
O24 C66 C67 119.5(11)
O28 C68 C69' 126.6(17)
O28 C68 C69 110.8(14)
C69' C68 C69 33.7(14)

loop_
_geom_bond_atom_site_label_1
_geom_bond_atom_site_label_2
_geom_bond_distance
Dy1 O17 2.312(6)
Dy1 O21 2.327(5)
Dy1 O11 2.340(5)
Dy1 O7 2.347(5)
Dy1 O23 2.370(5)
Dy1 O10 2.402(4)
Dy1 O9 2.412(5)
Dy1 O28 2.460(6)
Dy1 Mn4 3.2872(15)
Dy1 Mn3 3.3804(18)
Dy1 Dy3 3.8616(9)
Dy1 Dy2 3.8699(16)
Dy2 O18 2.314(5)
Dy2 O13 2.321(5)
Dy2 O26 2.353(5)
Dy2 O15 2.364(5)
Dy2 O9 2.364(5)
Dy2 O10 2.406(4)
Dy2 O8 2.410(5)
Dy2 O24 2.468(5)
Dy2 Mn4 3.2920(16)
Dy2 Mn1 3.3939(14)
Dy2 Dy3 3.8671(16)
Dy3 O12 2.305(5)
Dy3 O14 2.306(5)
Dy3 O27 2.353(5)
Dy3 O8 2.356(5)
Dy3 O19 2.378(5)
Dy3 O10 2.400(5)
Dy3 O7 2.409(5)
Dy3 O25 2.484(5)
Dy3 Mn4 3.2978(14)
Dy3 Mn2 3.3791(14)
Mn1 O1 1.851(5)
Mn1 O9 1.873(5)
Mn1 O26 1.906(5)
Mn1 N1 2.029(6)
Mn1 O22 2.088(5)
Mn1 Mn4 2.9836(19)
Mn2 O3 1.857(5)
Mn2 O8 1.883(5)
Mn2 O27 1.899(5)
Mn2 N2 2.031(6)
Mn2 O16 2.063(5)
Mn2 Mn4 2.9787(17)
Mn3 O5 1.867(5)
Mn3 O7 1.886(5)
Mn3 O23 1.894(6)
Mn3 N3 2.016(7)
Mn3 O20 2.073(5)
Mn3 Mn4 2.977(2)
Mn4 O8 1.871(5)
Mn4 O7 1.873(5)
Mn4 O9 1.877(5)
Mn4 O2 1.896(5)
Mn4 O4 1.897(5)
Mn4 O6 1.916(5)
O1 C1 1.349(9)
O2 N1 1.377(7)
O3 C10 1.340(9)
O4 N2 1.384(7)
O5 C19 1.331(10)
O6 N3 1.385(8)
O11 C33 1.252(9)
O12 C33 1.250(9)
O13 C28 1.254(9)
O14 C28 1.259(9)
O15 C38 1.259(9)
O16 C38 1.258(9)
O17 C43 1.259(9)
O18 C43 1.254(9)
O19 C48 1.263(9)
O20 C48 1.243(9)
O21 C53 1.264(9)
O22 C53 1.263(9)
O23 C62 1.441(9)
O24 C66 1.392(11)
O25 C64 1.406(9)
O26 C60 1.424(8)
O27 C58 1.431(8)
O28 C68 1.334(12)
N1 C7 1.312(9)
N2 C16 1.295(9)
N3 C25 1.301(10)
C1 C6 1.401(11)
C1 C2 1.409(11)
C2 C3 1.388(11)
C3 C4 1.386(12)
C4 C5 1.379(11)
C5 C6 1.402(11)
C6 C7 1.483(10)
C7 C8 1.492(11)
C8 C9 1.532(12)
C10 C15 1.405(11)
C10 C11 1.408(11)
C11 C12 1.357(12)
C12 C13 1.369(13)
C13 C14 1.379(13)
C14 C15 1.420(11)
C15 C16 1.457(11)
C16 C17 1.525(11)
C17 C18 1.510(13)
C19 C24 1.404(12)
C19 C20 1.408(11)
C20 C21 1.383(13)
C21 C22 1.384(14)
C22 C23 1.366(12)
C23 C24 1.428(11)
C24 C25 1.463(11)
C25 C26 1.484(11)
C26 C27 1.531(12)
C28 C29 1.530(10)
C29 C32 1.523(11)
C29 C30 1.525(11)
C29 C31 1.536(12)
C33 C34 1.539(11)
C34 C37' 1.511(9)
C34 C36' 1.525(9)
C34 C35 1.532(10)
C34 C36 1.540(10)
C34 C37 1.541(10)
C34 C35' 1.553(9)
C38 C39 1.564(10)
C39 C42 1.503(11)
C39 C41 1.506(12)
C39 C40 1.535(13)
C43 C44 1.530(12)
C44 C45 1.500(13)
C44 C46 1.500(14)
C44 C47 1.552(16)
C48 C49 1.556(10)
C49 C52 1.521(11)
C49 C50 1.528(11)
C49 C51 1.528(11)
C53 C54 1.539(11)
C54 C56 1.431(17)
C54 C55' 1.45(2)
C54 C57' 1.50(2)
C54 C55 1.51(2)
C54 C57 1.60(2)
C56 C57' 1.98(3)
C58 C59 1.499(11)
C60 C61 1.486(11)
C62 C63 1.517(12)
C64 C65 1.489(12)
C66 C67 1.408(14)
C68 C69' 1.520(10)
C68 C69 1.530(9)
